data_2001764
loop_
_publ_author_name
'Houlton, A.'
'Ahmet, M. T.'
'Miller, J. R.'
'Silver, J.'
'Slade, E.'

_publ_section_title
;
 Structure of the 2-pyridylhydrazone of ferrocenecarbaldehyde
;
_journal_issue 4
_journal_name_full 'Acta Crystallographica Section C'
_journal_page_first 682
_journal_page_last 684
_journal_paper_doi 10.1107/S0108270192009363
_journal_volume 49
_journal_year 1993
_chemical_formula_sum 'C16 H15 Fe N3'
_chemical_formula_weight 305.17
_symmetry_cell_setting monoclinic
_symmetry_space_group_name_Hall '-P 2yab'
_symmetry_space_group_name_H-M 'P 1 21/a 1'
_cell_angle_alpha 90
_cell_angle_beta 97.371(4)
_cell_angle_gamma 90
_cell_formula_units_Z 4
_cell_length_a 9.9720(10)
_cell_length_b 8.3080(10)
_cell_length_c 17.010(2)
_cell_volume 1397.6(3)
_diffrn_radiation_type Mo
_diffrn_radiation_wavelength 0.71069
_exptl_absorpt_coefficient_mu 1.07
_exptl_crystal_density_diffrn 1.45
_exptl_crystal_F_000 632
_cod_data_source_file hu1007.cif
_cod_data_source_block hu1007_structure_1_of_1
_cod_original_cell_volume 1397.7
_cod_original_formula_sum 'C16 H15 Fe1 N3'
_cod_database_code 2001764

loop_
_atom_site_label
_atom_site_fract_x
_atom_site_fract_y
_atom_site_fract_z
Fe(1) .17081(4) .01917(5) .14798(2)
C(1) .1101(4) -.1440(4) .2256(2)
C(2) .1470(4) -.2235(4) .1582(2)
C(3) .0638(4) -.1649(5) .0898(2)
C(4) -.0247(4) -.0514(5) .1153(2)
C(5) .0030(4) -.0378(4) .1992(2)
C(6) .3283(3) .1451(4) .2078(2)
C(7) .2193(3) .2508(4) .1791(2)
C(8) .1976(4) .2340(4) .0943(2)
C(9) .2898(3) .1197(5) .0721(2)
C(10) .3713(3) .0638(5) .1415(2)
C(11) .3796(3) .1209(4) .2910(2)
C(12) .6549(3) -.0370(4) .4158(2)
C(13) .7509(3) -.0629(4) .3640(2)
C(14) .8738(4) -.1266(5) .3950(2)
C(15) .9000(4) -.1603(5) .4743(2)
C(16) .8001(3) -.1299(4) .5208(2)
N(1) .4932(3) .0522(3) .31070(10)
N(2) .5293(3) .0261(4) .3899(2)
N(3) .6779(3) -.0700(4) .4933(2)
H(2) .224 -.315 .159
H(3) .069 -.200 .029
H(4) -.102 .015 .078
H(5) -.050 .040 .236
H(1) .156 -.160 .286
H(10) .451 -.024 .144
H(9) .298 .082 .012
H(8) .123 .298 .054
H(7) .164 .328 .214
H(11) .321 .161 .337
H(14) .950 -.150 .357
H(15) .996 -.210 .499
H(16) .821 -.154 .584
H(6) .467 .041 .428
H(13) .728 -.034 .301

loop_
_geom_angle_atom_site_label_1
_geom_angle_atom_site_label_2
_geom_angle_atom_site_label_3
_geom_angle
C(1) Fe(1) C(2) 40.50(10)
C(1) Fe(1) C(3) 68.60(10)
C(1) Fe(1) C(4) 68.50(10)
C(1) Fe(1) C(5) 40.60(10)
C(1) Fe(1) C(6) 106.90(10)
C(1) Fe(1) C(7) 122.70(10)
C(1) Fe(1) C(8) 160.00(10)
C(1) Fe(1) C(9) 158.00(10)
C(1) Fe(1) C(10) 121.90(10)
C(2) Fe(1) C(3) 40.80(10)
C(2) Fe(1) C(4) 67.80(10)
C(2) Fe(1) C(5) 67.90(10)
C(2) Fe(1) C(6) 123.60(10)
C(2) Fe(1) C(7) 159.70(10)
C(2) Fe(1) C(8) 158.00(10)
C(2) Fe(1) C(9) 122.80(10)
C(2) Fe(1) C(10) 108.00(10)
C(3) Fe(1) C(4) 40.00(10)
C(3) Fe(1) C(5) 68.10(10)
C(3) Fe(1) C(6) 160.40(10)
C(3) Fe(1) C(7) 157.40(10)
C(3) Fe(1) C(8) 121.90(10)
C(9) Fe(1) C(10) 40.70(10)
Fe(1) C(1) C(2) 69.8(2)
Fe(1) C(1) C(5) 69.8(2)
C(2) C(1) C(5) 107.4(3)
Fe(1) C(2) C(1) 69.7(2)
Fe(1) C(2) C(3) 69.8(2)
C(1) C(2) C(3) 108.6(2)
Fe(1) C(3) C(2) 69.4(2)
Fe(1) C(3) C(4) 69.9(2)
C(2) C(3) C(4) 107.6(2)
Fe(1) C(4) C(3) 70.1(2)
Fe(1) C(4) C(5) 69.4(2)
C(3) C(4) C(5) 108.4(2)
Fe(1) C(5) C(1) 69.6(2)
Fe(1) C(5) C(4) 69.7(2)
C(1) C(5) C(4) 108.1(3)
Fe(1) C(6) C(7) 69.1(2)
Fe(1) C(6) C(10) 69.8(2)
Fe(1) C(6) C(11) 124.4(3)
C(7) C(6) C(10) 108.2(3)
C(7) C(6) C(11) 125.0(3)
C(10) C(6) C(11) 126.8(3)
C(12) N(3) C(16) 116.9(4)
C(3) Fe(1) C(9) 108.00(10)
C(3) Fe(1) C(10) 124.10(10)
C(4) Fe(1) C(5) 40.80(10)
C(4) Fe(1) C(6) 157.90(10)
C(4) Fe(1) C(7) 121.90(10)
C(4) Fe(1) C(8) 107.70(10)
C(4) Fe(1) C(9) 123.90(10)
C(4) Fe(1) C(10) 160.10(10)
C(5) Fe(1) C(6) 121.7(2)
C(5) Fe(1) C(7) 106.80(10)
C(5) Fe(1) C(8) 123.8(2)
C(5) Fe(1) C(9) 160.2(2)
C(5) Fe(1) C(10) 157.6(2)
C(6) Fe(1) C(7) 41.10(10)
C(6) Fe(1) C(8) 68.80(10)
C(6) Fe(1) C(9) 68.50(10)
C(6) Fe(1) C(10) 40.80(10)
C(7) Fe(1) C(8) 41.30(10)
C(7) Fe(1) C(9) 68.90(10)
C(7) Fe(1) C(10) 69.10(10)
C(8) Fe(1) C(9) 40.4(2)
C(8) Fe(1) C(10) 68.40(10)
Fe(1) C(7) C(6) 69.8(2)
Fe(1) C(7) C(8) 69.4(2)
C(6) C(7) C(8) 107.0(3)
Fe(1) C(8) C(7) 69.3(2)
Fe(1) C(8) C(9) 69.9(2)
C(7) C(8) C(9) 108.4(3)
Fe(1) C(9) C(8) 69.7(2)
Fe(1) C(9) C(10) 70.0(2)
C(8) C(9) C(10) 108.8(3)
Fe(1) C(10) C(6) 69.4(2)
Fe(1) C(10) C(9) 69.3(2)
C(6) C(10) C(9) 107.6(3)
C(6) C(11) N(1) 120.5(3)
C(13) C(12) N(2) 121.7(4)
C(13) C(12) N(3) 123.0(4)
N(2) C(12) N(3) 115.3(4)
C(12) C(13) C(14) 117.7(3)
C(13) C(14) C(15) 120.3(3)
C(14) C(15) C(16) 118.0(3)
C(15) C(16) N(3) 124.1(4)
C(11) N(1) N(2) 116.3(4)
C(12) N(2) N(1) 119.3(4)

loop_
_geom_bond_atom_site_label_1
_geom_bond_atom_site_label_2
_geom_bond_distance
Fe(1) C(1) 2.037(3)
Fe(1) C(2) 2.040(3)
Fe(1) C(3) 2.046(3)
Fe(1) C(4) 2.044(3)
Fe(1) C(5) 2.039(3)
Fe(1) C(6) 2.046(4)
Fe(1) C(7) 2.037(3)
Fe(1) C(8) 2.038(4)
Fe(1) C(9) 2.041(3)
Fe(1) C(10) 2.051(3)
C(1) C(2) 1.411(4)
C(1) C(5) 1.413(5)
C(2) C(3) 1.425(4)
C(3) C(4) 1.398(4)
C(4) C(5) 1.424(5)
C(6) C(7) 1.433(5)
C(6) C(10) 1.427(5)
C(6) C(11) 1.456(5)
C(7) C(8) 1.437(5)
C(8) C(9) 1.407(5)
C(9) C(10) 1.422(5)
C(11) N(1) 1.274(5)
C(12) C(13) 1.398(6)
C(12) N(2) 1.377(6)
C(12) N(3) 1.337(6)
C(13) C(14) 1.376(5)
C(14) C(15) 1.369(5)
C(15) C(16) 1.372(6)
C(16) N(3) 1.344(6)
N(1) N(2) 1.368(5)
